data_7150768
loop_
_publ_author_name
'Chantarasriwong, Oraphin'
'Cho, Woo Cheal'
'Batova, Ayse'
'Chavasiri, Warinthorn'
'Moore, Curtis'
'Rheingold, Arnold L.'
'Theodorakis, Emmanuel A.'

_publ_section_title
;
 Evaluation of the pharmacophoric motif of the caged Garcinia xanthones
;
_journal_issue 23
_journal_name_full 'Organic &amp; Biomolecular Chemistry'
_journal_page_first 4886
_journal_page_last 4894
_journal_paper_doi 10.1039/b913496d
_journal_volume 7
_journal_year 2009
_chemical_formula_sum 'C20 H26 O5'
_chemical_formula_weight 346.41
_chemical_name_systematic
;
?
;
_space_group_IT_number 14
_symmetry_cell_setting monoclinic
_symmetry_space_group_name_Hall '-P 2yn'
_symmetry_space_group_name_H-M 'P 1 21/n 1'
_atom_sites_solution_hydrogens geom
_atom_sites_solution_primary direct
_atom_sites_solution_secondary difmap
_audit_creation_method SHELXL-97
_cell_angle_alpha 90.00
_cell_angle_beta 92.4170(10)
_cell_angle_gamma 90.00
_cell_formula_units_Z 4
_cell_length_a 8.0045(2)
_cell_length_b 13.2751(4)
_cell_length_c 16.4708(5)
_cell_measurement_reflns_used 9946
_cell_measurement_temperature 100(2)
_cell_measurement_theta_max 68.16
_cell_measurement_theta_min 3.33
_cell_volume 1748.64(9)
_computing_cell_refinement 'Bruker SAINT'
_computing_data_collection 'Bruker APEX2'
_computing_data_reduction 'Bruker SAINT'
_computing_molecular_graphics 'Bruker SHELXTL'
_computing_publication_material 'Bruker SHELXTL'
_computing_structure_refinement 'SHELXL-97 (Sheldrick, 1997)'
_computing_structure_solution 'SHELXS-97 (Sheldrick, 1990)'
_diffrn_ambient_temperature 100(2)
_diffrn_measured_fraction_theta_full 0.973
_diffrn_measured_fraction_theta_max 0.966
_diffrn_measurement_device_type 'Bruker APEX-II CCD'
_diffrn_measurement_method '\f and \w scans'
_diffrn_radiation_monochromator graphite
_diffrn_radiation_source 'fine-focus sealed tube'
_diffrn_radiation_type CuK\a
_diffrn_radiation_wavelength 1.54178
_diffrn_reflns_av_R_equivalents 0.0209
_diffrn_reflns_av_sigmaI/netI 0.0144
_diffrn_reflns_limit_h_max 9
_diffrn_reflns_limit_h_min -9
_diffrn_reflns_limit_k_max 15
_diffrn_reflns_limit_k_min -15
_diffrn_reflns_limit_l_max 15
_diffrn_reflns_limit_l_min -19
_diffrn_reflns_number 13879
_diffrn_reflns_theta_full 60.00
_diffrn_reflns_theta_max 68.15
_diffrn_reflns_theta_min 4.28
_exptl_absorpt_coefficient_mu 0.763
_exptl_absorpt_correction_T_max 0.919
_exptl_absorpt_correction_T_min 0.791
_exptl_absorpt_correction_type multi-scan
_exptl_absorpt_process_details sadabs
_exptl_crystal_colour colorless
_exptl_crystal_density_diffrn 1.316
_exptl_crystal_density_method 'not measured'
_exptl_crystal_description block
_exptl_crystal_F_000 744
_exptl_crystal_size_max 0.33
_exptl_crystal_size_mid 0.30
_exptl_crystal_size_min 0.27
_refine_diff_density_max 0.293
_refine_diff_density_min -0.185
_refine_diff_density_rms 0.035
_refine_ls_extinction_coef 0.0044(2)
_refine_ls_extinction_expression Fc^*^=kFc[1+0.001xFc^2^\l^3^/sin(2\q)]^-1/4^
_refine_ls_extinction_method SHELXL
_refine_ls_goodness_of_fit_ref 1.043
_refine_ls_hydrogen_treatment constr
_refine_ls_matrix_type full
_refine_ls_number_parameters 233
_refine_ls_number_reflns 3087
_refine_ls_number_restraints 0
_refine_ls_restrained_S_all 1.043
_refine_ls_R_factor_all 0.0322
_refine_ls_R_factor_gt 0.0315
_refine_ls_shift/su_max 0.002
_refine_ls_shift/su_mean 0.000
_refine_ls_structure_factor_coef Fsqd
_refine_ls_weighting_details 'calc w=1/[\s^2^(Fo^2^)+(0.0282P)^2^+0.9146P] where P=(Fo^2^+2Fc^2^)/3'
_refine_ls_weighting_scheme calc
_refine_ls_wR_factor_gt 0.0739
_refine_ls_wR_factor_ref 0.0744
_reflns_number_gt 3004
_reflns_number_total 3087
_reflns_threshold_expression >2sigma(I)
_cod_data_source_file b913496d.txt
_cod_data_source_block theod35
_cod_depositor_comments
;
The following automatic conversions were performed:
'_symmetry_cell_setting' value 'Monoclinic' changed to 'monoclinic'
according to '/home/saulius/struct/CIF-dictionaries/cif_core.dic'
dictionary named 'cif_core.dic' version 2.4.1 from 2010-06-29.

Automatic conversion script
Id: cif_fix_enum 1527 2010-12-29 10:47:43Z saulius 
;
_cod_original_sg_symbol_H-M P2(1)/n
_cod_database_code 7150768

loop_
_symmetry_equiv_pos_as_xyz
'x, y, z'
'-x+1/2, y+1/2, -z+1/2'
'-x, -y, -z'
'x-1/2, -y-1/2, z-1/2'

loop_
_atom_site_label
_atom_site_type_symbol
_atom_site_fract_x
_atom_site_fract_y
_atom_site_fract_z
_atom_site_U_iso_or_equiv
_atom_site_adp_type
_atom_site_occupancy
_atom_site_symmetry_multiplicity
_atom_site_calc_flag
_atom_site_refinement_flags
_atom_site_disorder_assembly
_atom_site_disorder_group
O1 O 1.27011(11) 0.42467(6) -0.03099(5) 0.0211(2) Uani 1 1 d . . .
O2 O 1.15203(10) 0.57579(6) -0.03231(5) 0.01713(19) Uani 1 1 d . . .
O3 O 1.10517(9) 0.67070(6) 0.08594(5) 0.01532(19) Uani 1 1 d . . .
O4 O 1.35035(10) 0.59241(6) 0.33077(5) 0.01598(19) Uani 1 1 d . . .
O5 O 1.37053(10) 0.72997(6) 0.19299(5) 0.0195(2) Uani 1 1 d . . .
C1 C 1.22977(14) 0.49788(9) 0.00679(7) 0.0157(2) Uani 1 1 d . . .
C2 C 1.25054(13) 0.50884(8) 0.09584(7) 0.0146(2) Uani 1 1 d . . .
C3 C 1.18357(14) 0.59978(8) 0.13873(7) 0.0139(2) Uani 1 1 d . . .
C4 C 1.32828(14) 0.64272(8) 0.19250(7) 0.0140(2) Uani 1 1 d . . .
C5 C 1.40336(14) 0.56321(8) 0.25230(7) 0.0142(2) Uani 1 1 d . . .
C6 C 1.59408(14) 0.56093(9) 0.25406(7) 0.0168(2) Uani 1 1 d . . .
H6A H 1.6321 0.5379 0.2007 0.020 Uiso 1 1 calc R . .
H6B H 1.6382 0.6297 0.2640 0.020 Uiso 1 1 calc R . .
C7 C 1.66119(14) 0.49132(9) 0.31967(7) 0.0175(3) Uani 1 1 d . . .
H7 H 1.6645 0.5171 0.3735 0.021 Uiso 1 1 calc R . .
C8 C 1.71640(14) 0.39760(9) 0.31060(7) 0.0170(2) Uani 1 1 d . . .
C9 C 1.76710(16) 0.33284(10) 0.38238(8) 0.0237(3) Uani 1 1 d . . .
H9A H 1.7585 0.3719 0.4325 0.036 Uiso 1 1 calc R . .
H9B H 1.8828 0.3102 0.3774 0.036 Uiso 1 1 calc R . .
H9C H 1.6931 0.2741 0.3841 0.036 Uiso 1 1 calc R . .
C10 C 1.16477(15) 0.67537(9) 0.00654(7) 0.0164(2) Uani 1 1 d . . .
C11 C 1.04332(16) 0.74199(9) -0.04100(8) 0.0209(3) Uani 1 1 d . . .
H11A H 1.0475 0.8102 -0.0183 0.031 Uiso 1 1 calc R . .
H11B H 0.9299 0.7150 -0.0375 0.031 Uiso 1 1 calc R . .
H11C H 1.0736 0.7440 -0.0980 0.031 Uiso 1 1 calc R . .
C12 C 1.05231(14) 0.56026(9) 0.19772(7) 0.0147(2) Uani 1 1 d . . .
H12A H 0.9968 0.6179 0.2236 0.018 Uiso 1 1 calc R . .
H12B H 0.9658 0.5208 0.1670 0.018 Uiso 1 1 calc R . .
C13 C 1.13827(14) 0.49322(8) 0.26378(7) 0.0147(2) Uani 1 1 d . . .
H13 H 1.0690 0.4322 0.2740 0.018 Uiso 1 1 calc R . .
C14 C 1.31395(14) 0.46224(8) 0.23417(7) 0.0143(2) Uani 1 1 d . . .
H14 H 1.3639 0.4064 0.2679 0.017 Uiso 1 1 calc R . .
C15 C 1.31339(14) 0.43777(8) 0.14565(7) 0.0149(2) Uani 1 1 d . . .
H15 H 1.3550 0.3757 0.1261 0.018 Uiso 1 1 calc R . .
C16 C 1.18870(14) 0.54656(9) 0.34482(7) 0.0157(2) Uani 1 1 d . . .
C17 C 1.21365(16) 0.46999(9) 0.41327(8) 0.0221(3) Uani 1 1 d . . .
H17A H 1.2763 0.5012 0.4590 0.033 Uiso 1 1 calc R . .
H17B H 1.2762 0.4120 0.3937 0.033 Uiso 1 1 calc R . .
H17C H 1.1045 0.4475 0.4310 0.033 Uiso 1 1 calc R . .
C18 C 1.07399(15) 0.63043(9) 0.37141(7) 0.0203(3) Uani 1 1 d . . .
H18A H 1.0741 0.6852 0.3315 0.030 Uiso 1 1 calc R . .
H18B H 1.1138 0.6559 0.4246 0.030 Uiso 1 1 calc R . .
H18C H 0.9601 0.6042 0.3752 0.030 Uiso 1 1 calc R . .
C19 C 1.73116(15) 0.34616(9) 0.23004(7) 0.0206(3) Uani 1 1 d . . .
H19A H 1.7045 0.3941 0.1862 0.031 Uiso 1 1 calc R . .
H19B H 1.6530 0.2894 0.2262 0.031 Uiso 1 1 calc R . .
H19C H 1.8456 0.3214 0.2252 0.031 Uiso 1 1 calc R . .
C20 C 1.34527(15) 0.70899(9) 0.00280(7) 0.0191(3) Uani 1 1 d . . .
H20A H 1.4181 0.6599 0.0313 0.029 Uiso 1 1 calc R . .
H20B H 1.3588 0.7751 0.0288 0.029 Uiso 1 1 calc R . .
H20C H 1.3757 0.7137 -0.0541 0.029 Uiso 1 1 calc R . .

loop_
_atom_site_aniso_label
_atom_site_aniso_U_11
_atom_site_aniso_U_22
_atom_site_aniso_U_33
_atom_site_aniso_U_23
_atom_site_aniso_U_13
_atom_site_aniso_U_12
O1 0.0243(4) 0.0207(4) 0.0183(5) -0.0054(3) 0.0000(3) 0.0026(3)
O2 0.0213(4) 0.0161(4) 0.0138(4) -0.0010(3) -0.0021(3) -0.0003(3)
O3 0.0169(4) 0.0170(4) 0.0120(4) 0.0020(3) 0.0003(3) 0.0033(3)
O4 0.0158(4) 0.0183(4) 0.0138(4) -0.0033(3) 0.0000(3) -0.0014(3)
O5 0.0228(4) 0.0142(4) 0.0213(5) -0.0001(3) -0.0023(3) -0.0025(3)
C1 0.0140(5) 0.0165(6) 0.0165(6) -0.0006(4) 0.0000(4) -0.0019(4)
C2 0.0125(5) 0.0150(6) 0.0163(6) -0.0024(4) 0.0005(4) -0.0020(4)
C3 0.0151(5) 0.0134(5) 0.0130(6) 0.0009(4) -0.0008(4) 0.0014(4)
C4 0.0144(5) 0.0148(6) 0.0129(6) -0.0018(4) 0.0024(4) 0.0007(4)
C5 0.0152(6) 0.0139(5) 0.0134(6) -0.0017(4) -0.0007(4) 0.0001(4)
C6 0.0141(6) 0.0165(6) 0.0197(6) -0.0012(4) -0.0008(4) -0.0006(4)
C7 0.0135(5) 0.0236(6) 0.0152(6) -0.0033(5) -0.0025(4) 0.0002(5)
C8 0.0125(5) 0.0214(6) 0.0168(6) 0.0002(5) -0.0013(4) -0.0010(4)
C9 0.0225(6) 0.0279(7) 0.0204(7) 0.0025(5) -0.0013(5) 0.0063(5)
C10 0.0209(6) 0.0153(6) 0.0131(6) -0.0009(4) 0.0014(4) -0.0003(4)
C11 0.0261(6) 0.0214(6) 0.0151(6) 0.0021(5) -0.0008(5) 0.0031(5)
C12 0.0131(5) 0.0169(6) 0.0142(6) 0.0000(4) -0.0004(4) -0.0002(4)
C13 0.0151(5) 0.0145(5) 0.0146(6) 0.0003(4) 0.0005(4) -0.0010(4)
C14 0.0146(5) 0.0131(5) 0.0151(6) 0.0001(4) -0.0014(4) -0.0005(4)
C15 0.0139(5) 0.0134(5) 0.0174(6) -0.0032(4) 0.0003(4) -0.0010(4)
C16 0.0157(5) 0.0164(6) 0.0151(6) 0.0001(4) 0.0001(4) -0.0012(4)
C17 0.0295(7) 0.0202(6) 0.0164(6) 0.0017(5) 0.0001(5) 0.0001(5)
C18 0.0206(6) 0.0229(6) 0.0174(6) -0.0034(5) 0.0004(5) 0.0030(5)
C19 0.0233(6) 0.0184(6) 0.0198(7) -0.0019(5) -0.0017(5) 0.0009(5)
C20 0.0221(6) 0.0177(6) 0.0178(6) -0.0004(5) 0.0032(5) -0.0024(5)

loop_
_atom_type_symbol
_atom_type_description
_atom_type_scat_dispersion_real
_atom_type_scat_dispersion_imag
_atom_type_scat_source
C C 0.0181 0.0091 'International Tables Vol C Tables 4.2.6.8 and 6.1.1.4'
H H 0.0000 0.0000 'International Tables Vol C Tables 4.2.6.8 and 6.1.1.4'
O O 0.0492 0.0322 'International Tables Vol C Tables 4.2.6.8 and 6.1.1.4'

loop_
_geom_angle_atom_site_label_1
_geom_angle_atom_site_label_2
_geom_angle_atom_site_label_3
_geom_angle
_geom_angle_site_symmetry_1
_geom_angle_site_symmetry_3
_geom_angle_publ_flag
C1 O2 C10 117.21(9) . . ?
C3 O3 C10 116.18(8) . . ?
C5 O4 C16 109.24(8) . . ?
O1 C1 O2 119.83(11) . . ?
O1 C1 C2 124.82(11) . . ?
O2 C1 C2 115.28(10) . . ?
C15 C2 C1 124.39(10) . . ?
C15 C2 C3 114.21(10) . . ?
C1 C2 C3 121.11(10) . . ?
O3 C3 C2 113.77(9) . . ?
O3 C3 C4 114.35(9) . . ?
C2 C3 C4 107.00(9) . . ?
O3 C3 C12 108.43(9) . . ?
C2 C3 C12 106.61(9) . . ?
C4 C3 C12 106.14(9) . . ?
O5 C4 C3 124.32(10) . . ?
O5 C4 C5 123.31(10) . . ?
C3 C4 C5 112.13(9) . . ?
O4 C5 C6 108.84(9) . . ?
O4 C5 C14 104.91(9) . . ?
C6 C5 C14 116.23(9) . . ?
O4 C5 C4 105.55(9) . . ?
C6 C5 C4 112.76(9) . . ?
C14 C5 C4 107.74(9) . . ?
C7 C6 C5 110.64(9) . . ?
C8 C7 C6 127.17(11) . . ?
C7 C8 C19 124.28(11) . . ?
C7 C8 C9 121.75(11) . . ?
C19 C8 C9 113.97(10) . . ?
O3 C10 O2 110.09(9) . . ?
O3 C10 C11 105.72(9) . . ?
O2 C10 C11 105.65(9) . . ?
O3 C10 C20 114.23(9) . . ?
O2 C10 C20 107.20(9) . . ?
C11 C10 C20 113.62(10) . . ?
C13 C12 C3 110.03(9) . . ?
C12 C13 C16 115.82(9) . . ?
C12 C13 C14 108.16(9) . . ?
C16 C13 C14 100.60(9) . . ?
C15 C14 C5 111.11(9) . . ?
C15 C14 C13 113.34(9) . . ?
C5 C14 C13 97.31(9) . . ?
C2 C15 C14 115.58(10) . . ?
O4 C16 C18 106.93(9) . . ?
O4 C16 C17 107.84(9) . . ?
C18 C16 C17 109.72(10) . . ?
O4 C16 C13 104.76(9) . . ?
C18 C16 C13 116.39(9) . . ?
C17 C16 C13 110.70(9) . . ?

loop_
_geom_bond_atom_site_label_1
_geom_bond_atom_site_label_2
_geom_bond_distance
_geom_bond_site_symmetry_2
_geom_bond_publ_flag
O1 C1 1.2054(14) . ?
O2 C1 1.3557(14) . ?
O2 C10 1.4704(13) . ?
O3 C3 1.4106(13) . ?
O3 C10 1.4122(14) . ?
O4 C5 1.4307(14) . ?
O4 C16 1.4572(13) . ?
O5 C4 1.2066(14) . ?
C1 C2 1.4763(16) . ?
C2 C15 1.3347(16) . ?
C2 C3 1.5086(15) . ?
C3 C4 1.5377(15) . ?
C3 C12 1.5522(15) . ?
C4 C5 1.5477(15) . ?
C5 C6 1.5260(15) . ?
C5 C14 1.5427(15) . ?
C6 C7 1.5037(16) . ?
C7 C8 1.3308(17) . ?
C8 C19 1.5014(17) . ?
C8 C9 1.5037(17) . ?
C10 C11 1.5087(16) . ?
C10 C20 1.5159(16) . ?
C12 C13 1.5448(15) . ?
C13 C16 1.5495(16) . ?
C13 C14 1.5627(15) . ?
C14 C15 1.4936(16) . ?
C16 C18 1.5193(16) . ?
C16 C17 1.5249(16) . ?
